data_7010011
loop_
_publ_author_name
'Zhang, Jing'
'Xiong, Ren-Gen'
'Zuo, Jing-Lin'
'Che, Chi-Ming'
'You, Xiao-Zeng'

_publ_section_title
;
 Highly stable copper(I)-olefin coordination polymers capable of
 co-existing with water and acid
;
_journal_issue 17
_journal_name_full 'Journal of the Chemical Society, Dalton Transactions'
_journal_page_first 2898
_journal_paper_doi 10.1039/b005101m
_journal_year 2000
_chemical_formula_sum 'C18 H17 B Cu F4 N3 O3'
_chemical_formula_weight 473.70
_chemical_name_systematic
; 
 ? 
;
_space_group_IT_number 61
_symmetry_cell_setting orthorhombic
_symmetry_space_group_name_Hall '-P 2ac 2ab'
_symmetry_space_group_name_H-M 'P b c a'
_atom_sites_solution_hydrogens geom
_atom_sites_solution_primary direct
_atom_sites_solution_secondary difmap
_audit_creation_method SHELXL-97
_cell_angle_alpha 90.00
_cell_angle_beta 90.00
_cell_angle_gamma 90.00
_cell_formula_units_Z 8
_cell_length_a 7.0050(3)
_cell_length_b 19.8147(8)
_cell_length_c 27.2050(10)
_cell_measurement_reflns_used 7177
_cell_measurement_temperature 293(2)
_cell_measurement_theta_max 28.34
_cell_measurement_theta_min 1.50
_cell_volume 3776.1(3)
_computing_cell_refinement 'SAINT (Siemens, 1996)'
_computing_data_collection 'SMART (Siemens, 1996)'
_computing_data_reduction SAINT
_computing_molecular_graphics SHELXTL
_computing_publication_material
;
SHELXTL, PARST (Nardelli, 1995) and PLATON (Spek, 1990)
;
_computing_structure_refinement SHELXTL
_computing_structure_solution 'SHELXTL (Sheldrick, 1997)'
_diffrn_ambient_temperature 293(2)
_diffrn_detector_area_resol_mean 8.33
_diffrn_measured_fraction_theta_full 0.995
_diffrn_measured_fraction_theta_max 0.995
_diffrn_measurement_device_type
;
Siemens SMART CCD area detector diffractometer
;
_diffrn_measurement_method '\w scans'
_diffrn_radiation_monochromator graphite
_diffrn_radiation_source 'fine-focus sealed tube'
_diffrn_radiation_type MoK\a
_diffrn_radiation_wavelength 0.71073
_diffrn_reflns_av_R_equivalents 0.1267
_diffrn_reflns_av_sigmaI/netI 0.0937
_diffrn_reflns_limit_h_max 8
_diffrn_reflns_limit_h_min -9
_diffrn_reflns_limit_k_max 26
_diffrn_reflns_limit_k_min -26
_diffrn_reflns_limit_l_max 28
_diffrn_reflns_limit_l_min -36
_diffrn_reflns_number 25221
_diffrn_reflns_theta_full 28.31
_diffrn_reflns_theta_max 28.31
_diffrn_reflns_theta_min 1.50
_exptl_absorpt_coefficient_mu 1.222
_exptl_absorpt_correction_T_max 0.8285
_exptl_absorpt_correction_T_min 0.7260
_exptl_absorpt_correction_type empirical
_exptl_absorpt_process_details 'SADABS (Sheldrick 1996)'
_exptl_crystal_colour yellow
_exptl_crystal_density_diffrn 1.666
_exptl_crystal_density_method 'not measured'
_exptl_crystal_description slab
_exptl_crystal_F_000 1920
_exptl_crystal_size_max 0.28
_exptl_crystal_size_mid 0.20
_exptl_crystal_size_min 0.16
_refine_diff_density_max 0.553
_refine_diff_density_min -0.593
_refine_diff_density_rms 0.097
_refine_ls_extinction_method none
_refine_ls_goodness_of_fit_ref 1.016
_refine_ls_hydrogen_treatment constr
_refine_ls_matrix_type full
_refine_ls_number_parameters 271
_refine_ls_number_reflns 4678
_refine_ls_number_restraints 0
_refine_ls_restrained_S_all 1.016
_refine_ls_R_factor_all 0.1264
_refine_ls_R_factor_gt 0.0626
_refine_ls_shift/su_max 0.001
_refine_ls_shift/su_mean 0.000
_refine_ls_structure_factor_coef Fsqd
_refine_ls_weighting_details 'calc w=1/[\s^2^(Fo^2^)+(0.0696P)^2^+0.6654P] where P=(Fo^2^+2Fc^2^)/3'
_refine_ls_weighting_scheme calc
_refine_ls_wR_factor_gt 0.1276
_refine_ls_wR_factor_ref 0.1515
_reflns_number_gt 2797
_reflns_number_total 4678
_reflns_threshold_expression >2sigma(I)
_cod_data_source_file b005101m.txt
_cod_data_source_block 2
_cod_depositor_comments
;
The following automatic conversions were performed:
'_symmetry_cell_setting' value 'Orthorhombic' changed to 'orthorhombic'
according to '/home/saulius/struct/CIF-dictionaries/cif_core.dic'
dictionary named 'cif_core.dic' version 2.4.1 from 2010-06-29.

Automatic conversion script
Id: cif_fix_enum 1527 2010-12-29 10:47:43Z saulius 
;
_cod_original_sg_symbol_H-M Pbca
_cod_database_code 7010011

loop_
_symmetry_equiv_pos_as_xyz
'x, y, z'
'-x+1/2, -y, z+1/2'
'-x, y+1/2, -z+1/2'
'x+1/2, -y+1/2, -z'
'-x, -y, -z'
'x-1/2, y, -z-1/2'
'x, -y-1/2, z-1/2'
'-x-1/2, y-1/2, z'

loop_
_atom_site_label
_atom_site_type_symbol
_atom_site_fract_x
_atom_site_fract_y
_atom_site_fract_z
_atom_site_U_iso_or_equiv
_atom_site_adp_type
_atom_site_occupancy
_atom_site_symmetry_multiplicity
_atom_site_calc_flag
_atom_site_refinement_flags
_atom_site_disorder_assembly
_atom_site_disorder_group
Cu1 Cu 0.41607(6) 0.04353(2) 0.616476(17) 0.02422(16) Uani 1 1 d . . .
O1 O 0.5884(4) 0.10110(14) 0.50276(11) 0.0384(7) Uani 1 1 d . . .
H1B H 0.6652 0.1322 0.5006 0.058 Uiso 1 1 calc R . .
O2 O 0.4224(5) 0.17590(14) 0.54619(12) 0.0456(8) Uani 1 1 d . . .
N1 N 0.3404(4) -0.00606(15) 0.68014(12) 0.0262(7) Uani 1 1 d . . .
N2 N 0.4526(5) 0.12109(16) 0.66926(12) 0.0297(8) Uani 1 1 d . . .
N3 N 0.6799(4) 0.00686(16) 0.60195(11) 0.0248(7) Uani 1 1 d . . .
C1 C 0.2957(6) -0.0721(2) 0.68370(16) 0.0346(10) Uani 1 1 d . . .
H1A H 0.2821 -0.0971 0.6549 0.042 Uiso 1 1 calc R . .
C2 C 0.2694(6) -0.1041(2) 0.72789(18) 0.0424(11) Uani 1 1 d . . .
H2A H 0.2405 -0.1515 0.7291 0.051 Uiso 1 1 d R . .
C3 C 0.2864(7) -0.0676(3) 0.77050(18) 0.0469(12) Uani 1 1 d . . .
H3A H 0.2649 -0.0887 0.8018 0.056 Uiso 1 1 d R . .
C4 C 0.3336(6) 0.0000(2) 0.76765(15) 0.0383(11) Uani 1 1 d . . .
H4A H 0.3485 0.0265 0.7969 0.046 Uiso 1 1 d R . .
C5 C 0.3606(5) 0.0298(2) 0.72192(15) 0.0285(9) Uani 1 1 d . . .
C6 C 0.4163(5) 0.1014(2) 0.71593(15) 0.0286(9) Uani 1 1 d . . .
C7 C 0.4277(6) 0.1465(2) 0.75466(17) 0.0414(11) Uani 1 1 d . . .
H7A H 0.4004 0.1317 0.7875 0.050 Uiso 1 1 d R . .
C8 C 0.4787(7) 0.2118(2) 0.74555(19) 0.0479(13) Uani 1 1 d . . .
H8A H 0.4891 0.2435 0.7721 0.057 Uiso 1 1 d R . .
C9 C 0.5160(7) 0.2324(2) 0.6983(2) 0.0474(13) Uani 1 1 d . . .
H9A H 0.5514 0.2783 0.6915 0.057 Uiso 1 1 d R . .
C10 C 0.5032(7) 0.1851(2) 0.66103(18) 0.0407(11) Uani 1 1 d . . .
H10A H 0.5297 0.1992 0.6280 0.049 Uiso 1 1 d R . .
C11 C 0.6982(6) -0.05866(19) 0.59106(15) 0.0282(9) Uani 1 1 d . . .
H11A H 0.5883 -0.0873 0.5942 0.034 Uiso 1 1 d R . .
C12 C 0.8673(6) -0.0861(2) 0.57603(17) 0.0365(11) Uani 1 1 d . . .
H12A H 0.8750 -0.1333 0.5685 0.044 Uiso 1 1 d R . .
C13 C 1.0251(6) -0.0457(2) 0.57096(17) 0.0372(11) Uani 1 1 d . . .
H13A H 1.1443 -0.0646 0.5604 0.045 Uiso 1 1 d R . .
C14 C 1.0122(5) 0.02268(19) 0.58181(14) 0.0256(9) Uani 1 1 d . . .
C15 C 0.8341(5) 0.04620(19) 0.59742(14) 0.0246(8) Uani 1 1 d . . .
H15A H 0.8218 0.0932 0.6055 0.030 Uiso 1 1 d R . .
C16 C 0.3257(6) 0.06118(19) 0.54608(14) 0.0263(9) Uani 1 1 d . . .
H16A H 0.3208 0.0235 0.5240 0.032 Uiso 1 1 d R . .
C17 C 0.4470(6) 0.1190(2) 0.53187(14) 0.0277(9) Uani 1 1 d . . .
C18 C 0.1694(5) 0.07138(19) 0.57560(14) 0.0260(9) Uani 1 1 d . . .
H18A H 0.1622 0.1118 0.5929 0.031 Uiso 1 1 calc R . .
F4 F 0.3970(5) 0.19224(14) 0.34625(11) 0.0712(10) Uani 1 1 d . . .
F3 F 0.6659(7) 0.2054(2) 0.38865(17) 0.1213(17) Uani 1 1 d . . .
F2 F 0.3956(7) 0.2281(2) 0.42342(16) 0.1339(19) Uani 1 1 d . . .
O1W O 0.8514(5) 0.19237(15) 0.49087(13) 0.0590(10) Uani 1 1 d . . .
H1W1 H 0.7121 0.1981 0.4886 0.088 Uiso 1 1 d R . .
H2W1 H 0.8872 0.2236 0.5172 0.088 Uiso 1 1 d R . .
F1 F 0.5003(7) 0.29643(16) 0.36534(15) 0.1087(15) Uani 1 1 d . . .
B1 B 0.4869(10) 0.2317(3) 0.3806(2) 0.0469(14) Uani 1 1 d . . .

loop_
_atom_site_aniso_label
_atom_site_aniso_U_11
_atom_site_aniso_U_22
_atom_site_aniso_U_33
_atom_site_aniso_U_23
_atom_site_aniso_U_13
_atom_site_aniso_U_12
Cu1 0.0175(2) 0.0301(3) 0.0251(3) -0.0008(2) 0.0028(2) 0.0004(2)
O1 0.0342(17) 0.0384(16) 0.0427(18) -0.0008(14) 0.0151(15) -0.0057(14)
O2 0.061(2) 0.0290(16) 0.047(2) 0.0023(14) 0.0153(17) 0.0012(16)
N1 0.0204(17) 0.0283(18) 0.0300(19) -0.0007(15) 0.0027(14) -0.0003(15)
N2 0.029(2) 0.0291(18) 0.0312(19) -0.0035(15) 0.0021(15) 0.0016(15)
N3 0.0158(16) 0.0322(19) 0.0262(17) 0.0007(14) 0.0003(13) 0.0020(14)
C1 0.030(2) 0.037(2) 0.038(3) 0.000(2) 0.0017(19) -0.001(2)
C2 0.033(3) 0.039(3) 0.056(3) 0.011(2) 0.006(2) 0.001(2)
C3 0.033(3) 0.064(3) 0.044(3) 0.020(3) 0.011(2) 0.005(2)
C4 0.034(2) 0.056(3) 0.025(2) 0.000(2) 0.0035(19) 0.005(2)
C5 0.0168(19) 0.041(3) 0.027(2) 0.0031(19) 0.0039(16) 0.0043(17)
C6 0.0195(19) 0.035(2) 0.031(2) -0.0062(18) -0.0004(18) 0.0041(18)
C7 0.036(3) 0.056(3) 0.033(2) -0.010(2) 0.005(2) -0.001(2)
C8 0.042(3) 0.050(3) 0.052(3) -0.026(3) -0.002(2) 0.001(2)
C9 0.040(3) 0.035(3) 0.067(4) -0.019(2) -0.004(3) 0.000(2)
C10 0.047(3) 0.031(2) 0.044(3) -0.002(2) -0.003(2) -0.004(2)
C11 0.022(2) 0.029(2) 0.033(2) 0.0023(18) 0.0011(18) -0.0050(17)
C12 0.028(2) 0.030(2) 0.051(3) -0.007(2) 0.003(2) 0.0038(19)
C13 0.023(2) 0.036(2) 0.052(3) -0.009(2) 0.009(2) 0.008(2)
C14 0.0173(19) 0.032(2) 0.028(2) -0.0022(17) 0.0006(17) 0.0000(17)
C15 0.0205(19) 0.029(2) 0.0240(19) 0.0012(17) 0.0010(16) -0.0024(18)
C16 0.023(2) 0.031(2) 0.025(2) -0.0042(17) -0.0008(17) 0.0016(17)
C17 0.026(2) 0.033(2) 0.024(2) 0.0040(17) 0.0006(17) -0.0016(18)
C18 0.021(2) 0.029(2) 0.028(2) -0.0054(17) -0.0046(17) 0.0015(18)
F4 0.103(3) 0.0470(17) 0.063(2) 0.0011(15) -0.0285(19) -0.0165(16)
F3 0.095(3) 0.105(3) 0.164(5) -0.052(3) -0.046(3) 0.029(3)
F2 0.182(5) 0.146(4) 0.074(3) -0.029(3) 0.050(3) -0.042(3)
O1W 0.054(2) 0.0423(19) 0.080(3) 0.0042(18) 0.018(2) -0.0144(17)
F1 0.183(4) 0.0455(19) 0.098(3) 0.0070(19) -0.057(3) -0.030(2)
B1 0.063(4) 0.037(3) 0.040(3) -0.002(3) 0.000(3) -0.004(3)

loop_
_atom_type_symbol
_atom_type_description
_atom_type_scat_dispersion_real
_atom_type_scat_dispersion_imag
_atom_type_scat_source
C C 0.0033 0.0016 'International Tables Vol C Tables 4.2.6.8 and 6.1.1.4'
H H 0.0000 0.0000 'International Tables Vol C Tables 4.2.6.8 and 6.1.1.4'
B B 0.0013 0.0007 'International Tables Vol C Tables 4.2.6.8 and 6.1.1.4'
N N 0.0061 0.0033 'International Tables Vol C Tables 4.2.6.8 and 6.1.1.4'
O O 0.0106 0.0060 'International Tables Vol C Tables 4.2.6.8 and 6.1.1.4'
F F 0.0171 0.0103 'International Tables Vol C Tables 4.2.6.8 and 6.1.1.4'
Cu Cu 0.3201 1.2651 'International Tables Vol C Tables 4.2.6.8 and 6.1.1.4'

loop_
_geom_angle_atom_site_label_1
_geom_angle_atom_site_label_2
_geom_angle_atom_site_label_3
_geom_angle
_geom_angle_site_symmetry_1
_geom_angle_site_symmetry_3
_geom_angle_publ_flag
N3 Cu1 C16 99.26(14) . . ?
N3 Cu1 N1 103.17(12) . . ?
C16 Cu1 N1 142.02(14) . . ?
N3 Cu1 N2 106.41(13) . . ?
C16 Cu1 N2 123.19(14) . . ?
N1 Cu1 N2 78.89(13) . . ?
N3 Cu1 C18 137.09(14) . . ?
C16 Cu1 C18 38.35(15) . . ?
N1 Cu1 C18 110.73(14) . . ?
N2 Cu1 C18 105.31(14) . . ?
C17 O1 H1B 109.5 . . ?
C5 N1 C1 118.4(3) . . ?
C5 N1 Cu1 115.5(2) . . ?
C1 N1 Cu1 125.6(3) . . ?
C10 N2 C6 118.7(4) . . ?
C10 N2 Cu1 127.4(3) . . ?
C6 N2 Cu1 113.9(3) . . ?
C11 N3 C15 117.9(3) . . ?
C11 N3 Cu1 118.6(3) . . ?
C15 N3 Cu1 123.1(3) . . ?
N1 C1 C2 122.9(4) . . ?
N1 C1 H1A 118.6 . . ?
C2 C1 H1A 118.6 . . ?
C3 C2 C1 119.1(4) . . ?
C3 C2 H2A 120.2 . . ?
C1 C2 H2A 120.7 . . ?
C2 C3 C4 119.0(4) . . ?
C2 C3 H3A 120.5 . . ?
C4 C3 H3A 120.5 . . ?
C3 C4 C5 119.7(4) . . ?
C3 C4 H4A 120.7 . . ?
C5 C4 H4A 119.6 . . ?
N1 C5 C4 121.0(4) . . ?
N1 C5 C6 116.1(3) . . ?
C4 C5 C6 122.8(4) . . ?
N2 C6 C7 121.2(4) . . ?
N2 C6 C5 115.4(3) . . ?
C7 C6 C5 123.3(4) . . ?
C8 C7 C6 119.2(4) . . ?
C8 C7 H7A 120.7 . . ?
C6 C7 H7A 120.0 . . ?
C7 C8 C9 120.1(4) . . ?
C7 C8 H8A 120.2 . . ?
C9 C8 H8A 119.7 . . ?
C8 C9 C10 118.2(4) . . ?
C8 C9 H9A 120.7 . . ?
C10 C9 H9A 121.1 . . ?
N2 C10 C9 122.5(4) . . ?
N2 C10 H10A 118.9 . . ?
C9 C10 H10A 118.6 . . ?
N3 C11 C12 122.4(4) . . ?
N3 C11 H11A 118.5 . . ?
C12 C11 H11A 119.2 . . ?
C11 C12 C13 119.8(4) . . ?
C11 C12 H12A 120.0 . . ?
C13 C12 H12A 120.2 . . ?
C12 C13 C14 119.7(4) . . ?
C12 C13 H13A 120.2 . . ?
C14 C13 H13A 120.1 . . ?
C13 C14 C15 116.6(4) . . ?
C13 C14 C18 124.4(4) . 1_655 ?
C15 C14 C18 118.9(3) . 1_655 ?
N3 C15 C14 123.7(3) . . ?
N3 C15 H15A 118.1 . . ?
C14 C15 H15A 118.2 . . ?
C18 C16 C17 119.8(4) . . ?
C18 C16 Cu1 74.0(2) . . ?
C17 C16 Cu1 101.5(3) . . ?
C18 C16 H16A 116.9 . . ?
C17 C16 H16A 117.4 . . ?
Cu1 C16 H16A 117.7 . . ?
O2 C17 O1 123.6(4) . . ?
O2 C17 C16 124.0(4) . . ?
O1 C17 C16 112.4(3) . . ?
C16 C18 C14 124.5(4) . 1_455 ?
C16 C18 Cu1 67.6(2) . . ?
C14 C18 Cu1 112.1(3) 1_455 . ?
C16 C18 H18A 117.7 . . ?
C14 C18 H18A 117.7 1_455 . ?
Cu1 C18 H18A 90.2 . . ?
H1W1 O1W H2W1 103.1 . . ?
F2 B1 F1 110.7(5) . . ?
F2 B1 F4 110.2(5) . . ?
F1 B1 F4 111.3(5) . . ?
F2 B1 F3 106.2(5) . . ?
F1 B1 F3 110.2(5) . . ?
F4 B1 F3 108.1(5) . . ?

loop_
_geom_bond_atom_site_label_1
_geom_bond_atom_site_label_2
_geom_bond_distance
_geom_bond_site_symmetry_2
_geom_bond_publ_flag
Cu1 N3 2.025(3) . ?
Cu1 C16 2.047(4) . ?
Cu1 N1 2.060(3) . ?
Cu1 N2 2.119(3) . ?
Cu1 C18 2.128(4) . ?
O1 C17 1.317(5) . ?
O1 H1B 0.8200 . ?
O2 C17 1.205(5) . ?
N1 C5 1.348(5) . ?
N1 C1 1.350(5) . ?
N2 C10 1.336(5) . ?
N2 C6 1.352(5) . ?
N3 C11 1.338(5) . ?
N3 C15 1.338(5) . ?
C1 C2 1.371(6) . ?
C1 H1A 0.9300 . ?
C2 C3 1.371(6) . ?
C2 H2A 0.9599 . ?
C3 C4 1.382(7) . ?
C3 H3A 0.9596 . ?
C4 C5 1.391(6) . ?
C4 H4A 0.9597 . ?
C5 C6 1.481(5) . ?
C6 C7 1.383(6) . ?
C7 C8 1.366(6) . ?
C7 H7A 0.9598 . ?
C8 C9 1.373(7) . ?
C8 H8A 0.9598 . ?
C9 C10 1.384(6) . ?
C9 H9A 0.9598 . ?
C10 H10A 0.9596 . ?
C11 C12 1.366(5) . ?
C11 H11A 0.9596 . ?
C12 C13 1.372(6) . ?
C12 H12A 0.9599 . ?
C13 C14 1.389(5) . ?
C13 H13A 0.9596 . ?
C14 C15 1.398(5) . ?
C14 C18 1.474(5) 1_655 ?
C15 H15A 0.9598 . ?
C16 C18 1.373(5) . ?
C16 C17 1.478(5) . ?
C16 H16A 0.9599 . ?
C18 C14 1.474(5) 1_455 ?
C18 H18A 0.9300 . ?
F4 B1 1.371(6) . ?
F3 B1 1.375(8) . ?
F2 B1 1.330(7) . ?
O1W H1W1 0.9843 . ?
O1W H2W1 0.9798 . ?
F1 B1 1.352(6) . ?

loop_
_geom_torsion_atom_site_label_1
_geom_torsion_atom_site_label_2
_geom_torsion_atom_site_label_3
_geom_torsion_atom_site_label_4
_geom_torsion
_geom_torsion_site_symmetry_1
_geom_torsion_site_symmetry_2
_geom_torsion_site_symmetry_3
_geom_torsion_site_symmetry_4
_geom_torsion_publ_flag
N3 Cu1 N1 C5 100.5(3) . . . . ?
C16 Cu1 N1 C5 -134.9(3) . . . . ?
N2 Cu1 N1 C5 -4.0(3) . . . . ?
C18 Cu1 N1 C5 -106.3(3) . . . . ?
N3 Cu1 N1 C1 -71.2(3) . . . . ?
C16 Cu1 N1 C1 53.4(4) . . . . ?
N2 Cu1 N1 C1 -175.7(3) . . . . ?
C18 Cu1 N1 C1 82.0(3) . . . . ?
N3 Cu1 N2 C10 82.0(4) . . . . ?
C16 Cu1 N2 C10 -31.1(4) . . . . ?
N1 Cu1 N2 C10 -177.4(4) . . . . ?
C18 Cu1 N2 C10 -68.7(4) . . . . ?
N3 Cu1 N2 C6 -99.0(3) . . . . ?
C16 Cu1 N2 C6 147.9(3) . . . . ?
N1 Cu1 N2 C6 1.6(3) . . . . ?
C18 Cu1 N2 C6 110.3(3) . . . . ?
C16 Cu1 N3 C11 -84.1(3) . . . . ?
N1 Cu1 N3 C11 65.0(3) . . . . ?
N2 Cu1 N3 C11 147.1(3) . . . . ?
C18 Cu1 N3 C11 -76.8(3) . . . . ?
C16 Cu1 N3 C15 88.3(3) . . . . ?
N1 Cu1 N3 C15 -122.5(3) . . . . ?
N2 Cu1 N3 C15 -40.4(3) . . . . ?
C18 Cu1 N3 C15 95.7(3) . . . . ?
C5 N1 C1 C2 0.2(6) . . . . ?
Cu1 N1 C1 C2 171.7(3) . . . . ?
N1 C1 C2 C3 0.9(7) . . . . ?
C1 C2 C3 C4 -1.4(7) . . . . ?
C2 C3 C4 C5 0.8(6) . . . . ?
C1 N1 C5 C4 -0.9(6) . . . . ?
Cu1 N1 C5 C4 -173.2(3) . . . . ?
C1 N1 C5 C6 177.9(3) . . . . ?
Cu1 N1 C5 C6 5.6(4) . . . . ?
C3 C4 C5 N1 0.4(6) . . . . ?
C3 C4 C5 C6 -178.4(4) . . . . ?
C10 N2 C6 C7 1.1(6) . . . . ?
Cu1 N2 C6 C7 -178.0(3) . . . . ?
C10 N2 C6 C5 179.8(4) . . . . ?
Cu1 N2 C6 C5 0.8(4) . . . . ?
N1 C5 C6 N2 -4.2(5) . . . . ?
C4 C5 C6 N2 174.6(4) . . . . ?
N1 C5 C6 C7 174.5(4) . . . . ?
C4 C5 C6 C7 -6.7(6) . . . . ?
N2 C6 C7 C8 -0.7(6) . . . . ?
C5 C6 C7 C8 -179.4(4) . . . . ?
C6 C7 C8 C9 0.7(7) . . . . ?
C7 C8 C9 C10 -1.0(7) . . . . ?
C6 N2 C10 C9 -1.4(6) . . . . ?
Cu1 N2 C10 C9 177.6(3) . . . . ?
C8 C9 C10 N2 1.3(7) . . . . ?
C15 N3 C11 C12 0.4(6) . . . . ?
Cu1 N3 C11 C12 173.3(3) . . . . ?
N3 C11 C12 C13 -1.0(7) . . . . ?
C11 C12 C13 C14 0.9(7) . . . . ?
C12 C13 C14 C15 -0.2(6) . . . . ?
C12 C13 C14 C18 -177.1(4) . . . 1_655 ?
C11 N3 C15 C14 0.3(6) . . . . ?
Cu1 N3 C15 C14 -172.2(3) . . . . ?
C13 C14 C15 N3 -0.4(6) . . . . ?
C18 C14 C15 N3 176.7(4) 1_655 . . . ?
N3 Cu1 C16 C18 171.9(2) . . . . ?
N1 Cu1 C16 C18 46.2(3) . . . . ?
N2 Cu1 C16 C18 -71.4(3) . . . . ?
N3 Cu1 C16 C17 -70.1(3) . . . . ?
N1 Cu1 C16 C17 164.2(2) . . . . ?
N2 Cu1 C16 C17 46.6(3) . . . . ?
C18 Cu1 C16 C17 118.0(4) . . . . ?
C18 C16 C17 O2 3.0(6) . . . . ?
Cu1 C16 C17 O2 -75.0(4) . . . . ?
C18 C16 C17 O1 -178.7(4) . . . . ?
Cu1 C16 C17 O1 103.3(3) . . . . ?
C17 C16 C18 C14 163.4(4) . . . 1_455 ?
Cu1 C16 C18 C14 -102.2(4) . . . 1_455 ?
C17 C16 C18 Cu1 -94.3(3) . . . . ?
N3 Cu1 C18 C16 -11.8(3) . . . . ?
N1 Cu1 C18 C16 -151.7(2) . . . . ?
N2 Cu1 C18 C16 124.7(2) . . . . ?
N3 Cu1 C18 C14 107.8(3) . . . 1_455 ?
C16 Cu1 C18 C14 119.6(4) . . . 1_455 ?
N1 Cu1 C18 C14 -32.1(3) . . . 1_455 ?
N2 Cu1 C18 C14 -115.7(3) . . . 1_455 ?
